data_9013329
loop_
_publ_author_name
'Sokolova, E.'
'Hawthorne, F. C.'

_publ_section_title
;The crystal chemistry of the scapolite-group minerals. I. crystal structure
 and long-range order Locality: Tanzania Note: S7
;
_journal_name_full 'The Canadian Mineralogist'
_journal_page_first 1527
_journal_page_last 1554
_journal_paper_doi 10.3749/canmin.46.6.1527
_journal_volume 46
_journal_year 2008
_chemical_compound_source Tanzania
_chemical_formula_sum 'C0.17 Al3.76 Ca1.08 Cl0.76 K0.28 Na2.68 O36.79 S0.07 Si8.24'
_chemical_name_mineral Scapolite
_space_group_IT_number 86
_symmetry_space_group_name_Hall '-P 4bc'
_symmetry_space_group_name_H-M 'P 42/n :2'
_cell_angle_alpha 90
_cell_angle_beta 90
_cell_angle_gamma 90
_cell_length_a 12.0720
_cell_length_b 12.0720
_cell_length_c 7.5854
_cell_formula_units_Z 2
_cell_volume 1105.444
_database_code_amcsd 0006220
_exptl_crystal_density_diffrn 3.210
_cod_original_sg_symbol_H-M 'P 42/n'
_cod_original_formula_sum 'Na2.68 Ca1.08 K.28 Al3.76 Si8.24 O36.79 (Cl.76 C.17 S.07)'
_cod_database_code 9013329

loop_
_space_group_symop_operation_xyz
x,y,z
y,1/2-x,1/2-z
-y,1/2+x,1/2+z
1/2+x,1/2+y,-z
1/2-x,1/2-y,z
1/2-y,x,1/2-z
1/2+y,-x,1/2+z
-x,-y,-z

loop_
_atom_site_label
_atom_site_fract_x
_atom_site_fract_y
_atom_site_fract_z
_atom_site_occupancy
_atom_site_U_iso_or_equiv
Na 0.11562 0.03767 0.73880 0.67000 0.03290
Ca 0.11562 0.03767 0.73880 0.27000 0.03290
K 0.11562 0.03767 0.73880 0.07000 0.03290
Al1 0.91042 0.16594 0.54770 0.80000 0.00900
Si1 0.58886 0.65980 0.74756 1.00000 0.00810
Si2 0.91042 0.16594 0.54770 0.20000 0.00900
Si3 0.66347 0.08589 0.46056 0.86000 0.00860
Al2 0.66347 0.08589 0.46056 0.14000 0.00860
O1 0.70800 0.60160 0.75210 1.00000 0.01430
O2 0.94330 0.12860 0.75970 1.00000 0.01590
O3 0.59990 0.19210 0.54120 1.00000 0.01840
O4 0.79710 0.09750 0.46810 1.00000 0.01830
O5 0.61930 0.97940 0.92180 1.00000 0.01790
O6 0.52150 0.62180 0.92200 1.00000 0.01670
Cl 0.25000 0.25000 0.75000 0.76000 0.05500
C 0.25000 0.25000 0.75000 0.17000 0.05500
O12 0.25000 0.25000 0.75000 0.17000 0.05500
O13 0.25000 0.25000 0.75000 0.17000 0.05500
O14 0.25000 0.25000 0.75000 0.17000 0.05500
S 0.25000 0.25000 0.75000 0.07000 0.05500
O15 0.25000 0.25000 0.75000 0.07000 0.05500
O16 0.25000 0.25000 0.75000 0.07000 0.05500
O17 0.25000 0.25000 0.75000 0.07000 0.05500
O18 0.25000 0.25000 0.75000 0.07000 0.05500
O7 0.35600 0.26500 0.74200 1.00000 0.03600
O10 0.35800 0.27200 0.80500 1.00000 ?
O11 0.35500 0.26700 0.66900 1.00000 0.00800

loop_
_cod_related_entry_id
_cod_related_entry_database
_cod_related_entry_code
1 AMCSD 0006220
